data_7226463
loop_
_publ_author_name
'Li, Ling'
'Li, Chang-Xia'
'Ren, Yan-Li'
'Song, Ming'
'Ma, Yue'
'Huang, Ru-Dan'

_publ_section_title
;
 Novel luminescent metal--organic frameworks based on rigid carboxylate
 ligands for highly selective sensing of Fe3+ions
;
_journal_issue 40
_journal_name_full CrystEngComm
_journal_page_first 7787
_journal_paper_doi 10.1039/C6CE01514J
_journal_volume 18
_journal_year 2016
_chemical_formula_sum 'C56 H50 N4 O24 Zn3'
_chemical_formula_weight 1359.11
_chemical_name_systematic
; 
 ? 
;
_space_group_IT_number 122
_symmetry_cell_setting tetragonal
_symmetry_space_group_name_Hall 'I -4 2bw'
_symmetry_space_group_name_H-M 'I -4 2 d'
_atom_sites_solution_hydrogens geom
_atom_sites_solution_primary direct
_atom_sites_solution_secondary difmap
_audit_creation_method SHELXL-97
_audit_update_record
;
2016-05-26 deposited with the CCDC.
2016-09-05 downloaded from the CCDC.
;
_cell_angle_alpha 90.00
_cell_angle_beta 90.00
_cell_angle_gamma 90.00
_cell_formula_units_Z 4
_cell_length_a 28.166(3)
_cell_length_b 28.166(3)
_cell_length_c 9.7199(9)
_cell_measurement_reflns_used 5938
_cell_measurement_temperature 298(2)
_cell_measurement_theta_max 28.097
_cell_measurement_theta_min 2.287
_cell_volume 7711.0(14)
_computing_cell_refinement 'Bruker SMART'
_computing_data_collection 'Bruker SMART'
_computing_data_reduction 'Bruker SAINT'
_computing_molecular_graphics 'Bruker SHELXTL'
_computing_publication_material 'Bruker SHELXTL'
_computing_structure_refinement 'SHELXL-97 (Sheldrick, 1997)'
_computing_structure_solution 'SHELXS-97 (Sheldrick, 1990)'
_diffrn_ambient_temperature 298(2)
_diffrn_measured_fraction_theta_full 0.998
_diffrn_measured_fraction_theta_max 0.998
_diffrn_measurement_device_type 'CCD area detector'
_diffrn_measurement_method 'phi and omega scans'
_diffrn_radiation_monochromator graphite
_diffrn_radiation_source 'fine-focus sealed tube'
_diffrn_radiation_type MoK\a
_diffrn_radiation_wavelength 0.71073
_diffrn_reflns_av_R_equivalents 0.0895
_diffrn_reflns_av_sigmaI/netI 0.0599
_diffrn_reflns_limit_h_max 33
_diffrn_reflns_limit_h_min -32
_diffrn_reflns_limit_k_max 29
_diffrn_reflns_limit_k_min -33
_diffrn_reflns_limit_l_max 11
_diffrn_reflns_limit_l_min -11
_diffrn_reflns_number 18788
_diffrn_reflns_theta_full 25.02
_diffrn_reflns_theta_max 25.02
_diffrn_reflns_theta_min 2.29
_exptl_absorpt_coefficient_mu 0.991
_exptl_absorpt_correction_T_max 0.8988
_exptl_absorpt_correction_T_min 0.7044
_exptl_absorpt_correction_type multi-scan
_exptl_absorpt_process_details sadabs
_exptl_crystal_density_diffrn 1.171
_exptl_crystal_density_meas 0
_exptl_crystal_density_method 'not measured'
_exptl_crystal_F_000 2784
_exptl_crystal_size_max 0.38
_exptl_crystal_size_mid 0.13
_exptl_crystal_size_min 0.11
_platon_squeeze_details
;
;
_refine_diff_density_max 0.991
_refine_diff_density_min -0.462
_refine_diff_density_rms 0.122
_refine_ls_abs_structure_details 'Flack H D (1983), Acta Cryst. A39, 876-881'
_refine_ls_abs_structure_Flack 0.03(3)
_refine_ls_extinction_method none
_refine_ls_goodness_of_fit_ref 1.051
_refine_ls_hydrogen_treatment mixed
_refine_ls_matrix_type full
_refine_ls_number_parameters 212
_refine_ls_number_reflns 3416
_refine_ls_number_restraints 0
_refine_ls_restrained_S_all 1.051
_refine_ls_R_factor_all 0.0690
_refine_ls_R_factor_gt 0.0620
_refine_ls_shift/su_max 0.001
_refine_ls_shift/su_mean 0.000
_refine_ls_structure_factor_coef Fsqd
_refine_ls_weighting_details 'calc w=1/[\s^2^(Fo^2^)+(0.1194P)^2^+0.0000P] where P=(Fo^2^+2Fc^2^)/3'
_refine_ls_weighting_scheme calc
_refine_ls_wR_factor_gt 0.1621
_refine_ls_wR_factor_ref 0.1664
_reflns_number_gt 2965
_reflns_number_total 3416
_reflns_threshold_expression >2sigma(I)
_cod_data_source_file c6ce01514j16.cif
_cod_data_source_block 141218a
_cod_depositor_comments
;
The following automatic conversions were performed:

'_symmetry_cell_setting' value 'Tetragonal' changed to 'tetragonal'
according to
/usr/data/users/saulius/crontab/automatic-downloads/rss-feeds/RSC/lib/dictionaries/cif_core.dic
dictionary named 'cif_core.dic' version 2.4.2 from 2011-04-26.

Automatic conversion script
Id: cif_fix_values 4268 2015-11-12 08:31:59Z antanas 

 Adding full bibliography for 7226461--7226464.cif.
;
_cod_original_cell_volume 7711.2(13)
_cod_original_sg_symbol_H-M I-42d
_cod_database_code 7226463

loop_
_symmetry_equiv_pos_as_xyz
'x, y, z'
'-x, -y, z'
'y, -x, -z'
'-y, x, -z'
'-x+1/2, y, -z+3/4'
'x+1/2, -y, -z+3/4'
'-y+1/2, -x, z+3/4'
'y+1/2, x, z+3/4'
'x+1/2, y+1/2, z+1/2'
'-x+1/2, -y+1/2, z+1/2'
'y+1/2, -x+1/2, -z+1/2'
'-y+1/2, x+1/2, -z+1/2'
'-x+1, y+1/2, -z+5/4'
'x+1, -y+1/2, -z+5/4'
'-y+1, -x+1/2, z+5/4'
'y+1, x+1/2, z+5/4'

loop_
_atom_site_label
_atom_site_type_symbol
_atom_site_fract_x
_atom_site_fract_y
_atom_site_fract_z
_atom_site_U_iso_or_equiv
_atom_site_adp_type
_atom_site_occupancy
_atom_site_symmetry_multiplicity
_atom_site_calc_flag
_atom_site_refinement_flags
Zn1 Zn 0.0000 0.5000 0.7500 0.0232(3) Uani 1 4 d S
Zn2 Zn 0.12032(3) 0.2500 0.1250 0.0265(3) Uani 1 2 d S
O1 O -0.01411(14) 0.43865(13) 0.6638(5) 0.0382(10) Uani 1 1 d .
O2 O 0.04323(19) 0.44520(17) 0.5104(6) 0.0635(16) Uani 1 1 d .
O3 O 0.09461(15) 0.30062(15) 0.2538(5) 0.0413(10) Uani 1 1 d .
O4 O 0.0575(2) 0.23396(17) 0.2848(6) 0.0652(16) Uani 1 1 d .
O5 O 0.16288(15) 0.20542(14) 0.2282(5) 0.0419(11) Uani 1 1 d .
O6 O 0.21385(18) 0.25602(16) 0.3127(7) 0.0715(18) Uani 1 1 d .
H6A H 0.2398 0.2557 0.3508 0.01(3) Uiso 0.50 1 calc PR
C1 C 0.01261(19) 0.4227(2) 0.5726(6) 0.0320(13) Uani 1 1 d .
C2 C 0.0626(2) 0.2763(2) 0.3111(7) 0.0375(14) Uani 1 1 d .
C3 C 0.0056(2) 0.37093(18) 0.5317(6) 0.0300(12) Uani 1 1 d .
C4 C 0.03594(19) 0.3492(2) 0.4465(7) 0.0330(13) Uani 1 1 d .
H4 H 0.0615 0.3661 0.4107 0.033(16) Uiso 1 1 calc R
C5 C 0.02989(19) 0.3011(2) 0.4102(7) 0.0329(14) Uani 1 1 d .
C6 C -0.00760(19) 0.27617(18) 0.4665(6) 0.0293(13) Uani 1 1 d .
H6 H -0.0107 0.2439 0.4486 0.06(2) Uiso 1 1 calc R
C7 C -0.04076(19) 0.29871(19) 0.5493(6) 0.0284(12) Uani 1 1 d .
C8 C -0.03431(19) 0.34574(19) 0.5838(6) 0.0286(12) Uani 1 1 d .
H8 H -0.0560 0.3609 0.6410 0.06(2) Uiso 1 1 calc R
C9 C 0.1998(2) 0.2136(2) 0.2932(7) 0.0390(15) Uani 1 1 d .
C10 C -0.17137(18) 0.27305(19) 0.5920(6) 0.0308(13) Uani 1 1 d .
C11 C -0.12822(18) 0.29283(18) 0.5641(6) 0.0287(12) Uani 1 1 d .
H11 H -0.1278 0.3222 0.5202 0.08(3) Uiso 1 1 calc R
C12 C -0.08473(19) 0.27221(18) 0.5965(6) 0.0275(12) Uani 1 1 d .
N1 N 0.3940(3) 0.5208(3) 0.2242(10) 0.080(2) Uani 1 1 d .
H1A H 0.3866 0.5408 0.1553 0.07(3) Uiso 1 1 calc R
H1B H 0.4208 0.5054 0.2007 0.07(3) Uiso 1 1 calc R
C13 C 0.4024(5) 0.5482(5) 0.3510(12) 0.110(4) Uani 1 1 d .
H13A H 0.3745 0.5663 0.3731 0.05(2) Uiso 1 1 calc R
H13B H 0.4287 0.5694 0.3372 0.12(5) Uiso 1 1 calc R
H13C H 0.4095 0.5269 0.4252 0.08(3) Uiso 1 1 calc R
C14 C 0.3557(4) 0.4865(4) 0.241(2) 0.124(6) Uani 1 1 d .
H14A H 0.3303 0.5008 0.2920 0.13(5) Uiso 1 1 calc R
H14B H 0.3674 0.4593 0.2899 0.06(2) Uiso 1 1 calc R
H14C H 0.3444 0.4769 0.1522 0.15(7) Uiso 1 1 calc R

loop_
_atom_site_aniso_label
_atom_site_aniso_U_11
_atom_site_aniso_U_22
_atom_site_aniso_U_33
_atom_site_aniso_U_23
_atom_site_aniso_U_13
_atom_site_aniso_U_12
Zn1 0.0183(4) 0.0183(4) 0.0330(7) 0.000 0.000 0.000
Zn2 0.0256(5) 0.0210(4) 0.0330(5) -0.0014(4) 0.000 0.000
O1 0.032(2) 0.029(2) 0.053(3) -0.0128(19) 0.0067(19) -0.0059(16)
O2 0.072(3) 0.040(3) 0.079(4) -0.010(3) 0.032(3) -0.027(3)
O3 0.039(2) 0.044(2) 0.040(2) -0.003(2) 0.008(2) 0.0025(19)
O4 0.070(3) 0.048(3) 0.077(4) -0.019(3) 0.037(3) 0.002(2)
O5 0.036(2) 0.035(2) 0.054(3) 0.002(2) -0.010(2) -0.0021(18)
O6 0.073(4) 0.024(2) 0.118(5) -0.002(3) -0.051(3) 0.002(2)
C1 0.027(3) 0.027(3) 0.042(3) 0.001(3) 0.004(3) -0.007(2)
C2 0.034(3) 0.039(4) 0.039(4) -0.007(3) 0.004(3) 0.003(3)
C3 0.031(3) 0.025(3) 0.034(3) 0.002(2) 0.001(2) -0.002(2)
C4 0.025(3) 0.037(3) 0.037(3) 0.001(3) 0.004(2) -0.006(2)
C5 0.027(3) 0.030(3) 0.041(4) -0.007(2) 0.009(2) 0.007(2)
C6 0.030(3) 0.021(3) 0.036(3) -0.003(2) 0.006(2) 0.001(2)
C7 0.023(3) 0.033(3) 0.029(3) 0.001(2) 0.002(2) 0.002(2)
C8 0.028(3) 0.024(3) 0.033(3) -0.002(2) 0.007(2) -0.001(2)
C9 0.031(3) 0.043(4) 0.044(4) 0.006(3) -0.011(3) 0.005(3)
C10 0.025(3) 0.027(3) 0.040(4) 0.004(2) 0.001(2) -0.003(2)
C11 0.023(3) 0.023(3) 0.039(3) 0.001(2) -0.001(2) 0.001(2)
C12 0.026(3) 0.020(2) 0.036(3) -0.003(2) 0.000(2) -0.001(2)
N1 0.071(5) 0.061(4) 0.109(7) 0.002(5) -0.010(5) 0.011(4)
C13 0.134(11) 0.119(9) 0.076(8) 0.000(7) -0.047(7) 0.022(10)
C14 0.066(7) 0.092(9) 0.21(2) 0.012(11) 0.009(10) 0.017(6)

loop_
_atom_type_symbol
_atom_type_description
_atom_type_scat_dispersion_real
_atom_type_scat_dispersion_imag
_atom_type_scat_source
C C 0.0033 0.0016 'International Tables Vol C Tables 4.2.6.8 and 6.1.1.4'
H H 0.0000 0.0000 'International Tables Vol C Tables 4.2.6.8 and 6.1.1.4'
N N 0.0061 0.0033 'International Tables Vol C Tables 4.2.6.8 and 6.1.1.4'
O O 0.0106 0.0060 'International Tables Vol C Tables 4.2.6.8 and 6.1.1.4'
Zn Zn 0.2839 1.4301 'International Tables Vol C Tables 4.2.6.8 and 6.1.1.4'

loop_
_geom_angle_atom_site_label_1
_geom_angle_atom_site_label_2
_geom_angle_atom_site_label_3
_geom_angle
_geom_angle_site_symmetry_1
_geom_angle_site_symmetry_3
O1 Zn1 O1 129.4(3) 2_565 .
O1 Zn1 O1 100.52(10) 2_565 11_456
O1 Zn1 O1 100.52(10) . 11_456
O1 Zn1 O1 100.52(10) 2_565 12_556
O1 Zn1 O1 100.52(10) . 12_556
O1 Zn1 O1 129.4(3) 11_456 12_556
O5 Zn2 O5 106.6(2) 14_454 .
O5 Zn2 O3 94.71(18) 14_454 .
O5 Zn2 O3 110.14(19) . .
O5 Zn2 O3 110.14(19) 14_454 14_454
O5 Zn2 O3 94.71(18) . 14_454
O3 Zn2 O3 138.2(3) . 14_454
O5 Zn2 O4 89.96(19) 14_454 14_454
O5 Zn2 O4 152.06(16) . 14_454
O3 Zn2 O4 90.23(19) . 14_454
O3 Zn2 O4 57.98(17) 14_454 14_454
O5 Zn2 O4 152.06(16) 14_454 .
O5 Zn2 O4 89.96(19) . .
O3 Zn2 O4 57.98(17) . .
O3 Zn2 O4 90.23(19) 14_454 .
O4 Zn2 O4 84.9(3) 14_454 .
O5 Zn2 C2 102.1(2) 14_454 14_454
O5 Zn2 C2 123.74(19) . 14_454
O3 Zn2 C2 114.6(2) . 14_454
O3 Zn2 C2 29.37(19) 14_454 14_454
O4 Zn2 C2 28.63(17) 14_454 14_454
O4 Zn2 C2 86.2(2) . 14_454
C1 O1 Zn1 120.0(4) . .
C2 O3 Zn2 98.4(4) . .
C2 O4 Zn2 82.2(4) . .
C9 O5 Zn2 129.9(4) . .
C9 O6 H6A 109.5 . .
O2 C1 O1 125.9(6) . .
O2 C1 C3 117.2(5) . .
O1 C1 C3 116.9(5) . .
O4 C2 O3 121.3(6) . .
O4 C2 C5 120.7(6) . .
O3 C2 C5 118.0(5) . .
C4 C3 C8 119.8(5) . .
C4 C3 C1 121.1(5) . .
C8 C3 C1 119.2(5) . .
C3 C4 C5 121.2(5) . .
C3 C4 H4 119.4 . .
C5 C4 H4 119.4 . .
C6 C5 C4 118.8(5) . .
C6 C5 C2 119.2(5) . .
C4 C5 C2 122.1(5) . .
C5 C6 C7 120.8(5) . .
C5 C6 H6 119.6 . .
C7 C6 H6 119.6 . .
C8 C7 C6 119.5(5) . .
C8 C7 C12 120.4(5) . .
C6 C7 C12 120.0(5) . .
C7 C8 C3 119.8(5) . .
C7 C8 H8 120.1 . .
C3 C8 H8 120.1 . .
O5 C9 O6 120.7(6) . .
O5 C9 C10 116.5(6) . 7_554
O6 C9 C10 122.8(5) . 7_554
C11 C10 C10 117.0(3) . 14_455
C11 C10 C9 116.0(5) . 15_454
C10 C10 C9 126.9(3) 14_455 15_454
C10 C11 C12 124.6(5) . .
C10 C11 H11 117.7 . .
C12 C11 H11 117.7 . .
C12 C12 C11 118.3(3) 14_455 .
C12 C12 C7 124.9(3) 14_455 .
C11 C12 C7 116.4(5) . .
C14 N1 C13 111.9(13) . .
C14 N1 H1A 109.2 . .
C13 N1 H1A 109.2 . .
C14 N1 H1B 109.2 . .
C13 N1 H1B 109.2 . .
H1A N1 H1B 107.9 . .
N1 C13 H13A 109.5 . .
N1 C13 H13B 109.5 . .
H13A C13 H13B 109.5 . .
N1 C13 H13C 109.5 . .
H13A C13 H13C 109.5 . .
H13B C13 H13C 109.5 . .
N1 C14 H14A 109.5 . .
N1 C14 H14B 109.5 . .
H14A C14 H14B 109.5 . .
N1 C14 H14C 109.5 . .
H14A C14 H14C 109.5 . .
H14B C14 H14C 109.5 . .

loop_
_geom_bond_atom_site_label_1
_geom_bond_atom_site_label_2
_geom_bond_distance
_geom_bond_site_symmetry_2
Zn1 O1 1.961(4) 2_565
Zn1 O1 1.961(4) .
Zn1 O1 1.961(4) 11_456
Zn1 O1 1.961(4) 12_556
Zn2 O5 2.005(4) 14_454
Zn2 O5 2.005(4) .
Zn2 O3 2.031(4) .
Zn2 O3 2.031(4) 14_454
Zn2 O4 2.397(5) 14_454
Zn2 O4 2.397(5) .
Zn2 C2 2.542(6) 14_454
O1 C1 1.247(7) .
O2 C1 1.229(7) .
O3 C2 1.260(8) .
O4 C2 1.229(7) .
O5 C9 1.239(7) .
O6 C9 1.274(8) .
O6 H6A 0.8200 .
C1 C3 1.524(7) .
C2 C5 1.505(8) .
C3 C4 1.340(8) .
C3 C8 1.422(8) .
C4 C5 1.410(8) .
C4 H4 0.9300 .
C5 C6 1.381(8) .
C6 C7 1.387(8) .
C6 H6 0.9300 .
C7 C8 1.379(8) .
C7 C12 1.517(7) .
C8 H8 0.9300 .
C9 C10 1.490(8) 7_554
C10 C11 1.364(7) .
C10 C10 1.448(10) 14_455
C10 C9 1.490(8) 15_454
C11 C12 1.392(7) .
C11 H11 0.9300 .
C12 C12 1.368(11) 14_455
N1 C14 1.455(14) .
N1 C13 1.474(14) .
N1 H1A 0.9000 .
N1 H1B 0.9000 .
C13 H13A 0.9600 .
C13 H13B 0.9600 .
C13 H13C 0.9600 .
C14 H14A 0.9600 .
C14 H14B 0.9600 .
C14 H14C 0.9600 .

loop_
_geom_torsion_atom_site_label_1
_geom_torsion_atom_site_label_2
_geom_torsion_atom_site_label_3
_geom_torsion_atom_site_label_4
_geom_torsion
_geom_torsion_site_symmetry_1
_geom_torsion_site_symmetry_4
O1 Zn1 O1 C1 50.6(4) 2_565 .
O1 Zn1 O1 C1 163.7(5) 11_456 .
O1 Zn1 O1 C1 -62.6(4) 12_556 .
O5 Zn2 O3 C2 171.9(4) 14_454 .
O5 Zn2 O3 C2 -78.6(4) . .
O3 Zn2 O3 C2 44.2(3) 14_454 .
O4 Zn2 O3 C2 81.9(4) 14_454 .
O4 Zn2 O3 C2 -1.9(4) . .
C2 Zn2 O3 C2 66.3(5) 14_454 .
O5 Zn2 O4 C2 -11.4(8) 14_454 .
O5 Zn2 O4 C2 115.9(5) . .
O3 Zn2 O4 C2 1.9(4) . .
O3 Zn2 O4 C2 -149.4(5) 14_454 .
O4 Zn2 O4 C2 -91.6(5) 14_454 .
C2 Zn2 O4 C2 -120.2(5) 14_454 .
O5 Zn2 O5 C9 42.1(5) 14_454 .
O3 Zn2 O5 C9 -59.5(6) . .
O3 Zn2 O5 C9 154.7(6) 14_454 .
O4 Zn2 O5 C9 166.1(6) 14_454 .
O4 Zn2 O5 C9 -115.1(6) . .
C2 Zn2 O5 C9 159.5(6) 14_454 .
Zn1 O1 C1 O2 -14.3(9) . .
Zn1 O1 C1 C3 167.7(4) . .
Zn2 O4 C2 O3 -3.1(6) . .
Zn2 O4 C2 C5 175.2(6) . .
Zn2 O3 C2 O4 3.7(8) . .
Zn2 O3 C2 C5 -174.6(5) . .
O2 C1 C3 C4 9.5(9) . .
O1 C1 C3 C4 -172.3(5) . .
O2 C1 C3 C8 -169.7(6) . .
O1 C1 C3 C8 8.5(8) . .
C8 C3 C4 C5 -1.8(9) . .
C1 C3 C4 C5 179.0(6) . .
C3 C4 C5 C6 -1.4(9) . .
C3 C4 C5 C2 178.0(6) . .
O4 C2 C5 C6 -3.1(10) . .
O3 C2 C5 C6 175.2(6) . .
O4 C2 C5 C4 177.6(7) . .
O3 C2 C5 C4 -4.1(9) . .
C4 C5 C6 C7 4.6(9) . .
C2 C5 C6 C7 -174.7(5) . .
C5 C6 C7 C8 -4.7(9) . .
C5 C6 C7 C12 172.9(5) . .
C6 C7 C8 C3 1.5(9) . .
C12 C7 C8 C3 -176.1(5) . .
C4 C3 C8 C7 1.8(9) . .
C1 C3 C8 C7 -179.1(5) . .
Zn2 O5 C9 O6 6.5(11) . .
Zn2 O5 C9 C10 -171.6(4) . 7_554
C10 C10 C11 C12 -1.1(10) 14_455 .
C9 C10 C11 C12 -177.5(6) 15_454 .
C10 C11 C12 C12 3.9(10) . 14_455
C10 C11 C12 C7 176.6(6) . .
C8 C7 C12 C12 -133.9(8) . 14_455
C6 C7 C12 C12 48.6(10) . 14_455
C8 C7 C12 C11 53.9(8) . .
C6 C7 C12 C11 -123.6(6) . .

loop_
_platon_squeeze_void_nr
_platon_squeeze_void_average_x
_platon_squeeze_void_average_y
_platon_squeeze_void_average_z
_platon_squeeze_void_volume
_platon_squeeze_void_count_electrons
1 0.000 0.000 0.000 16.9 0.6
2 0.000 0.500 0.250 16.9 2.9
3 0.250 0.750 0.117 643.5 61.0
4 0.250 0.250 0.648 643.5 61.7
5 0.500 0.000 0.750 16.9 2.9
6 0.500 0.500 0.500 16.9 0.6
7 0.750 0.250 0.617 643.5 61.0
8 0.750 0.750 0.148 643.5 61.7
